data_4100388
loop_
_publ_author_name
' Michael S. Sherburn '
'Alan D. Payne '
' Anthony C. Willis '

_publ_section_title
;
Practical Synthesis and Diels-Alder Chemistry of [4]Dendralene
;
_journal_name_full 'Journal of the American Chemical Society'
_journal_year 2005
_chemical_formula_moiety ' C23 H25 N3 O6 '
_chemical_formula_sum 'C23 H25 N3 O6'
_chemical_formula_weight 439.47
_space_group_IT_number 9
_symmetry_cell_setting monoclinic
_symmetry_space_group_name_Hall 'C -2yc'
_symmetry_space_group_name_H-M 'C 1 c 1'
_cell_angle_alpha 90
_cell_angle_beta 109.7995(13)
_cell_angle_gamma 90
_cell_formula_units_Z 4
_cell_length_a 9.6231(2)
_cell_length_b 19.1305(4)
_cell_length_c 12.2601(2)
_cell_measurement_temperature 200
_cell_volume 2123.59(7)
_diffrn_ambient_temperature 200
_exptl_crystal_density_diffrn 1.374
_cod_depositor_comments
;
The following automatic conversions were performed:
'_symmetry_cell_setting' value 'Monoclinic' changed to 'monoclinic'
according to '/home/saulius/struct/CIF-dictionaries/cif_core.dic'
dictionary named 'cif_core.dic' version 2.4.1 from 2010-06-29.

Automatic conversion script
Id: cif_fix_enum 1527 2010-12-29 10:47:43Z saulius 
;
_cod_original_sg_symbol_H-M 'C c'
_cod_original_formula_sum ' C23 H25 N3 O6 '
_cod_database_code 4100388

loop_
_symmetry_equiv_pos_as_xyz
x,y,z
x+1/2,y+1/2,z
x,-y,z+1/2
x+1/2,-y+1/2,z+1/2

loop_
_atom_site_label
_atom_site_type_symbol
_atom_site_fract_x
_atom_site_fract_y
_atom_site_fract_z
_atom_site_U_iso_or_equiv
_atom_site_occupancy
_atom_site_adp_type
_atom_site_refinement_flags_posn
_atom_site_refinement_flags_adp
_atom_site_refinement_flags_occupancy
_atom_site_disorder_assembly
_atom_site_disorder_group
_atom_site_attached_hydrogens
C1 C 0.0806(2) 0.45939(12) 0.3519(2) 0.0382 1.0000 Uani . . . . . .
N2 N 0.0119(2) 0.44910(9) 0.23389(17) 0.0373 1.0000 Uani . . . . . .
C3 C -0.0208(2) 0.51086(12) 0.17253(18) 0.0336 1.0000 Uani . . . . . .
C4 C 0.0212(2) 0.57112(11) 0.25709(17) 0.0316 1.0000 Uani . . . . . .
C5 C 0.1191(2) 0.62460(11) 0.22500(18) 0.0328 1.0000 Uani . . . . . .
C6 C 0.2681(2) 0.59184(10) 0.23282(15) 0.0267 1.0000 Uani . . . . . .
C7 C 0.3817(2) 0.64473(10) 0.21674(17) 0.0303 1.0000 Uani . . . . . .
C8 C 0.4164(2) 0.70237(11) 0.3067(2) 0.0385 1.0000 Uani . . . . . .
N9 N 0.5651(2) 0.70015(9) 0.37115(15) 0.0342 1.0000 Uani . . . . . .
C10 C 0.6401(2) 0.65064(10) 0.33264(18) 0.0326 1.0000 Uani . . . . . .
C11 C 0.5322(2) 0.60971(10) 0.23446(16) 0.0277 1.0000 Uani . . . . . .
C12 C 0.53249(19) 0.53059(9) 0.26280(15) 0.0250 1.0000 Uani . . . . . .
C13 C 0.6834(2) 0.49534(11) 0.28971(17) 0.0300 1.0000 Uani . . . . . .
C14 C 0.6786(2) 0.41974(10) 0.32777(16) 0.0310 1.0000 Uani . . . . . .
C15 C 0.5728(2) 0.37556(11) 0.23339(18) 0.0354 1.0000 Uani . . . . . .
N16 N 0.4837(2) 0.33869(10) 0.28053(18) 0.0401 1.0000 Uani . . . . . .
C17 C 0.5081(3) 0.35537(12) 0.3956(2) 0.0412 1.0000 Uani . . . . . .
C18 C 0.6241(2) 0.41200(10) 0.43159(17) 0.0317 1.0000 Uani . . . . . .
C19 C 0.5616(2) 0.48019(10) 0.46371(15) 0.0294 1.0000 Uani . . . . . .
C20 C 0.4683(2) 0.52055(9) 0.35926(15) 0.0244 1.0000 Uani . . . . . .
C21 C 0.33930(18) 0.55212(9) 0.34553(15) 0.0244 1.0000 Uani . . . . . .
C22 C 0.2596(2) 0.55566(11) 0.43238(16) 0.0304 1.0000 Uani . . . . . .
C23 C 0.0957(2) 0.53637(11) 0.37612(16) 0.0321 1.0000 Uani . . . . . .
O24 O 0.1235(2) 0.41245(10) 0.42168(18) 0.0610 1.0000 Uani . . . . . .
C25 C -0.0219(3) 0.38037(14) 0.1797(3) 0.0560 1.0000 Uani . . . . . .
O26 O -0.07594(18) 0.51421(10) 0.06784(14) 0.0475 1.0000 Uani . . . . . .
O27 O 0.3317(2) 0.74552(10) 0.3216(2) 0.0644 1.0000 Uani . . . . . .
C28 C 0.6379(3) 0.74686(13) 0.4679(2) 0.0460 1.0000 Uani . . . . . .
O29 O 0.77419(18) 0.64296(9) 0.37291(17) 0.0494 1.0000 Uani . . . . . .
O30 O 0.5658(2) 0.37210(9) 0.13294(15) 0.0498 1.0000 Uani . . . . . .
C31 C 0.3769(3) 0.28648(14) 0.2170(3) 0.0607 1.0000 Uani . . . . . .
O32 O 0.4452(3) 0.32864(12) 0.4543(2) 0.0678 1.0000 Uani . . . . . .
H41 H -0.0685(2) 0.59784(11) 0.25621(17) 0.0380 1.0000 Uiso R . . . . .
H51 H 0.1371(2) 0.66510(11) 0.27960(18) 0.0395 1.0000 Uiso R . . . . .
H52 H 0.0678(2) 0.64127(11) 0.14397(18) 0.0395 1.0000 Uiso R . . . . .
H61 H 0.2416(2) 0.55847(10) 0.16612(15) 0.0316 1.0000 Uiso R . . . . .
H71 H 0.3395(2) 0.66459(10) 0.13680(17) 0.0363 1.0000 Uiso R . . . . .
H111 H 0.5588(2) 0.61319(10) 0.16254(16) 0.0336 1.0000 Uiso R . . . . .
H121 H 0.46858(19) 0.50622(9) 0.19123(15) 0.0302 1.0000 Uiso R . . . . .
H131 H 0.7583(2) 0.52162(11) 0.35334(17) 0.0364 1.0000 Uiso R . . . . .
H132 H 0.7121(2) 0.49616(11) 0.21860(17) 0.0364 1.0000 Uiso R . . . . .
H141 H 0.7820(2) 0.40201(10) 0.34776(16) 0.0377 1.0000 Uiso R . . . . .
H181 H 0.7071(2) 0.39781(10) 0.50273(17) 0.0383 1.0000 Uiso R . . . . .
H191 H 0.6460(2) 0.51038(10) 0.50963(15) 0.0351 1.0000 Uiso R . . . . .
H192 H 0.4996(2) 0.46815(10) 0.51205(15) 0.0351 1.0000 Uiso R . . . . .
H221 H 0.2671(2) 0.60426(11) 0.46390(16) 0.0371 1.0000 Uiso R . . . . .
H222 H 0.3071(2) 0.52229(11) 0.49707(16) 0.0371 1.0000 Uiso R . . . . .
H231 H 0.0443(2) 0.54988(11) 0.43150(16) 0.0396 1.0000 Uiso R . . . . .
H251 H 0.0116(3) 0.34335(14) 0.2406(3) 0.0671 1.0000 Uiso R . . . . .
H252 H -0.1308(3) 0.37619(14) 0.1391(3) 0.0671 1.0000 Uiso R . . . . .
H253 H 0.0305(3) 0.37447(14) 0.1223(3) 0.0671 1.0000 Uiso R . . . . .
H281 H 0.5629(3) 0.77869(13) 0.4815(2) 0.0561 0.7000 Uiso R . . . . .
H282 H 0.7140(3) 0.77528(13) 0.4492(2) 0.0561 0.7000 Uiso R . . . . .
H283 H 0.6865(3) 0.71861(13) 0.5394(2) 0.0561 0.7000 Uiso R . . . . .
H284 H 0.7453(3) 0.73505(13) 0.5006(2) 0.0560 0.3000 Uiso R . . . . .
H285 H 0.6260(3) 0.79633(13) 0.4399(2) 0.0560 0.3000 Uiso R . . . . .
H286 H 0.5921(3) 0.74121(13) 0.5295(2) 0.0560 0.3000 Uiso R . . . . .
H311 H 0.3779(3) 0.28315(14) 0.1359(3) 0.0715 0.7000 Uiso R . . . . .
H312 H 0.2760(3) 0.30027(14) 0.2154(3) 0.0715 0.7000 Uiso R . . . . .
H313 H 0.4036(3) 0.24010(14) 0.2561(3) 0.0715 0.7000 Uiso R . . . . .
H314 H 0.3253(3) 0.26677(14) 0.2684(3) 0.0716 0.3000 Uiso R . . . . .
H315 H 0.3029(3) 0.30863(14) 0.1476(3) 0.0716 0.3000 Uiso R . . . . .
H316 H 0.4294(3) 0.24811(14) 0.1913(3) 0.0716 0.3000 Uiso R . . . . .

loop_
_atom_site_aniso_label
_atom_site_aniso_U_11
_atom_site_aniso_U_22
_atom_site_aniso_U_33
_atom_site_aniso_U_23
_atom_site_aniso_U_13
_atom_site_aniso_U_12
C1 0.0330(10) 0.0387(11) 0.0427(11) 0.0055(9) 0.0126(8) -0.0036(8)
N2 0.0324(8) 0.0352(9) 0.0438(9) -0.0036(7) 0.0121(7) -0.0039(7)
C3 0.0205(8) 0.0444(11) 0.0363(10) -0.0007(8) 0.0104(7) -0.0015(7)
C4 0.0246(8) 0.0354(9) 0.0349(10) 0.0035(8) 0.0103(7) 0.0034(7)
C5 0.0280(9) 0.0334(10) 0.0368(10) 0.0061(8) 0.0108(7) 0.0028(7)
C6 0.0249(8) 0.0292(9) 0.0252(8) 0.0027(7) 0.0072(7) -0.0012(7)
C7 0.0297(9) 0.0293(9) 0.0317(9) 0.0070(7) 0.0101(7) -0.0018(7)
C8 0.0395(11) 0.0253(9) 0.0561(13) 0.0005(9) 0.0232(9) -0.0030(8)
N9 0.0401(9) 0.0278(8) 0.0370(9) -0.0039(7) 0.0159(7) -0.0081(7)
C10 0.0324(10) 0.0300(9) 0.0355(10) -0.0001(7) 0.0117(8) -0.0060(7)
C11 0.0294(9) 0.0299(9) 0.0249(8) 0.0000(7) 0.0105(7) -0.0047(7)
C12 0.0252(8) 0.0285(8) 0.0220(8) -0.0014(6) 0.0089(6) -0.0031(6)
C13 0.0248(8) 0.0352(10) 0.0309(9) 0.0011(7) 0.0108(7) -0.0024(7)
C14 0.0273(9) 0.0363(10) 0.0304(9) 0.0000(8) 0.0113(7) 0.0032(7)
C15 0.0378(10) 0.0308(9) 0.0381(11) -0.0031(8) 0.0135(8) 0.0063(8)
N16 0.0379(9) 0.0329(9) 0.0508(11) -0.0088(8) 0.0168(8) -0.0035(7)
C17 0.0478(12) 0.0331(10) 0.0510(12) -0.0022(9) 0.0274(10) -0.0028(9)
C18 0.0316(9) 0.0333(9) 0.0310(9) 0.0026(7) 0.0117(7) 0.0016(8)
C19 0.0308(9) 0.0347(9) 0.0224(8) 0.0008(7) 0.0087(7) 0.0009(7)
C20 0.0257(8) 0.0274(8) 0.0200(7) 0.0000(6) 0.0077(6) -0.0036(6)
C21 0.0250(8) 0.0253(8) 0.0231(8) 0.0002(6) 0.0084(6) -0.0033(6)
C22 0.0282(8) 0.0394(10) 0.0253(8) -0.0006(7) 0.0113(7) -0.0018(8)
C23 0.0276(9) 0.0395(10) 0.0320(9) 0.0014(8) 0.0137(8) -0.0011(7)
O24 0.0689(12) 0.0438(10) 0.0611(12) 0.0175(9) 0.0099(9) -0.0056(9)
C25 0.0547(15) 0.0414(13) 0.0729(18) -0.0157(12) 0.0228(13) -0.0101(11)
O26 0.0348(8) 0.0673(11) 0.0343(8) -0.0023(7) 0.0036(6) -0.0067(8)
O27 0.0472(10) 0.0365(9) 0.1155(18) -0.0211(10) 0.0354(11) -0.0015(7)
C28 0.0632(15) 0.0338(10) 0.0436(12) -0.0120(9) 0.0215(11) -0.0149(10)
O29 0.0300(8) 0.0464(9) 0.0650(11) -0.0138(8) 0.0074(7) -0.0061(6)
O30 0.0709(12) 0.0421(9) 0.0376(9) -0.0069(7) 0.0200(8) 0.0035(8)
C31 0.0536(14) 0.0434(13) 0.081(2) -0.0235(13) 0.0173(14) -0.0144(12)
O32 0.0878(16) 0.0567(12) 0.0831(14) -0.0136(10) 0.0605(13) -0.0262(11)

loop_
_geom_bond_atom_site_label_1
_geom_bond_site_symmetry_1
_geom_bond_atom_site_label_2
_geom_bond_site_symmetry_2
_geom_bond_distance
_geom_bond_publ_flag
C1 . N2 . 1.386(3) yes
C1 . C23 . 1.500(3) yes
C1 . O24 . 1.213(3) yes
N2 . C3 . 1.379(3) yes
N2 . C25 . 1.459(3) yes
C3 . C4 . 1.511(3) yes
C3 . O26 . 1.213(3) yes
C4 . C5 . 1.530(3) yes
C4 . C23 . 1.542(3) yes
C4 . H41 . 1.000 no
C5 . C6 . 1.537(3) yes
C5 . H51 . 1.000 no
C5 . H52 . 1.000 no
C6 . C7 . 1.551(3) yes
C6 . C21 . 1.521(2) yes
C6 . H61 . 1.000 no
C7 . C8 . 1.515(3) yes
C7 . C11 . 1.542(3) yes
C7 . H71 . 1.000 no
C8 . N9 . 1.381(3) yes
C8 . O27 . 1.216(3) yes
N9 . C10 . 1.368(3) yes
N9 . C28 . 1.461(3) yes
C10 . C11 . 1.514(3) yes
C10 . O29 . 1.224(3) yes
C11 . C12 . 1.553(3) yes
C11 . H111 . 1.000 no
C12 . C13 . 1.532(3) yes
C12 . C20 . 1.520(2) yes
C12 . H121 . 1.000 no
C13 . C14 . 1.525(3) yes
C13 . H131 . 1.000 no
C13 . H132 . 1.000 no
C14 . C15 . 1.514(3) yes
C14 . C18 . 1.539(3) yes
C14 . H141 . 1.000 no
C15 . N16 . 1.379(3) yes
C15 . O30 . 1.212(3) yes
N16 . C17 . 1.387(3) yes
N16 . C31 . 1.455(3) yes
C17 . C18 . 1.511(3) yes
C17 . O32 . 1.200(3) yes
C18 . C19 . 1.543(3) yes
C18 . H181 . 1.000 no
C19 . C20 . 1.504(2) yes
C19 . H191 . 1.000 no
C19 . H192 . 1.000 no
C20 . C21 . 1.339(3) yes
C21 . C22 . 1.510(2) yes
C22 . C23 . 1.537(3) yes
C22 . H221 . 1.000 no
C22 . H222 . 1.000 no
C23 . H231 . 1.000 no
C25 . H251 . 1.000 no
C25 . H252 . 1.000 no
C25 . H253 . 1.000 no
C28 . H281 . 1.000 no
C28 . H282 . 1.000 no
C28 . H283 . 1.000 no
C28 . H284 . 1.000 no
C28 . H285 . 1.000 no
C28 . H286 . 1.000 no
C31 . H311 . 1.000 no
C31 . H312 . 1.000 no
C31 . H313 . 1.000 no
C31 . H314 . 1.000 no
C31 . H315 . 1.000 no
C31 . H316 . 1.000 no
